data_7225129
loop_
_publ_author_name
'Mehrotra, Sonam'
'Angamuthu, Raja'

_publ_section_title
;
 Janus head type lone pair--\p--lone pair and S&#x22EF;F&#x22EF;S
 interactions in retaining hexafluorobenzene
;
_journal_issue 23
_journal_name_full CrystEngComm
_journal_page_first 4438
_journal_paper_doi 10.1039/C6CE00496B
_journal_volume 18
_journal_year 2016
_chemical_formula_moiety 'C21 H12 N6 O6 S3'
_chemical_formula_sum 'C21 H12 N6 O6 S3'
_chemical_formula_weight 540.55
_chemical_name_systematic 2,4,6-tris((3-nitrophenyl)thio)-1,3,5-triazine
_space_group_crystal_system monoclinic
_space_group_IT_number 14
_space_group_name_Hall '-P 2ybc'
_space_group_name_H-M_alt 'P 1 21/c 1'
_symmetry_space_group_name_Hall '-P 2ybc'
_symmetry_space_group_name_H-M 'P 1 21/c 1'
_atom_sites_solution_hydrogens geom
_audit_creation_method SHELXL-2014/7
_audit_update_record
;
2015-05-28 deposited with the CCDC.
2016-04-13 downloaded from the CCDC.
;
_cell_angle_alpha 90
_cell_angle_beta 109.382(5)
_cell_angle_gamma 90
_cell_formula_units_Z 4
_cell_length_a 20.799(4)
_cell_length_b 7.8317(15)
_cell_length_c 15.126(3)
_cell_measurement_reflns_used 2748
_cell_measurement_temperature 123(2)
_cell_measurement_theta_max 21.848
_cell_measurement_theta_min 2.801
_cell_volume 2324.3(8)
_computing_cell_refinement 'Bruker Apex 2'
_computing_data_collection 'Bruker Apex 2'
_computing_data_reduction 'Bruker Saint'
_computing_molecular_graphics 'Bruker SHELXTL (Sheldrick, 2008)'
_computing_publication_material 'Bruker SHELXTL (Sheldrick, 2008)'
_computing_structure_refinement 'SHELXL-2014/7 (Sheldrick, 2008)'
_computing_structure_solution 'Sir92 (Altomare et al. 1993)'
_diffrn_ambient_temperature 123(2)
_diffrn_measured_fraction_theta_full 0.994
_diffrn_measured_fraction_theta_max 0.991
_diffrn_measurement_device_type 'Bruker Apex 2'
_diffrn_measurement_method '\w scans'
_diffrn_radiation_type MoK\a
_diffrn_radiation_wavelength 0.71073
_diffrn_reflns_av_R_equivalents 0.0774
_diffrn_reflns_av_unetI/netI 0.1562
_diffrn_reflns_Laue_measured_fraction_full 0.994
_diffrn_reflns_Laue_measured_fraction_max 0.991
_diffrn_reflns_limit_h_max 18
_diffrn_reflns_limit_h_min -27
_diffrn_reflns_limit_k_max 10
_diffrn_reflns_limit_k_min -10
_diffrn_reflns_limit_l_max 20
_diffrn_reflns_limit_l_min -19
_diffrn_reflns_number 15610
_diffrn_reflns_point_group_measured_fraction_full 0.994
_diffrn_reflns_point_group_measured_fraction_max 0.991
_diffrn_reflns_theta_full 25.500
_diffrn_reflns_theta_max 28.411
_diffrn_reflns_theta_min 2.800
_exptl_absorpt_coefficient_mu 0.371
_exptl_absorpt_correction_T_max 0.7457
_exptl_absorpt_correction_T_min 0.6666
_exptl_absorpt_correction_type multi-scan
_exptl_absorpt_process_details 'Sadabs (Sheldrick, 1996)'
_exptl_crystal_colour colorless
_exptl_crystal_density_diffrn 1.545
_exptl_crystal_description prism
_exptl_crystal_F_000 1104
_exptl_crystal_size_max 0.17
_exptl_crystal_size_mid 0.15
_exptl_crystal_size_min 0.08
_refine_diff_density_max 0.297
_refine_diff_density_min -0.193
_refine_diff_density_rms 0.055
_refine_ls_extinction_method none
_refine_ls_goodness_of_fit_ref 0.964
_refine_ls_hydrogen_treatment constr
_refine_ls_matrix_type full
_refine_ls_number_parameters 325
_refine_ls_number_reflns 5801
_refine_ls_number_restraints 0
_refine_ls_restrained_S_all 0.964
_refine_ls_R_factor_all 0.2272
_refine_ls_R_factor_gt 0.0756
_refine_ls_shift/su_max 0.000
_refine_ls_shift/su_mean 0.000
_refine_ls_structure_factor_coef Fsqd
_refine_ls_weighting_details 'w=1/[\s^2^(Fo^2^)+(0.0527P)^2^] where P=(Fo^2^+2Fc^2^)/3'
_refine_ls_weighting_scheme calc
_refine_ls_wR_factor_gt 0.1106
_refine_ls_wR_factor_ref 0.1432
_reflns_Friedel_coverage 0.000
_reflns_number_gt 2283
_reflns_number_total 5801
_reflns_threshold_expression 'I > 2\s(I)'
_cod_data_source_file c6ce00496b2.cif
_cod_data_source_block shelx
_cod_depositor_comments 'Adding full bibliography for 7225126--7225134.cif.'
_cod_original_cell_volume 2324.1(8)
_cod_database_code 7225129
_shelx_shelxl_version_number 2014/7
_shelx_space_group_comment
; 
The symmetry employed for this shelxl refinement is uniquely defined 
by the following loop, which should always be used as a source of 
symmetry information in preference to the above space-group names. 
They are only intended as comments. 
;

loop_
_space_group_symop_operation_xyz
'x, y, z'
'-x, y+1/2, -z+1/2'
'-x, -y, -z'
'x, -y-1/2, z-1/2'

loop_
_atom_site_label
_atom_site_type_symbol
_atom_site_fract_x
_atom_site_fract_y
_atom_site_fract_z
_atom_site_U_iso_or_equiv
_atom_site_adp_type
_atom_site_occupancy
_atom_site_site_symmetry_order
_atom_site_calc_flag
_atom_site_refinement_flags_posn
_atom_site_refinement_flags_adp
S1 S 0.48609(4) 0.66408(13) 0.33654(6) 0.0555(3) Uani 1 1 d . .
S2 S 0.68106(5) 0.56167(15) 0.64158(7) 0.0693(4) Uani 1 1 d . .
S3 S 0.71753(5) 0.42583(15) 0.31578(7) 0.0678(4) Uani 1 1 d . .
O1 O 0.29172(18) 0.4859(5) -0.0587(3) 0.1290(15) Uani 1 1 d . .
O2 O 0.28637(15) 0.3985(4) 0.0725(3) 0.1008(12) Uani 1 1 d . .
O3 O 0.95357(18) 0.1521(4) 0.7788(3) 0.1236(14) Uani 1 1 d . .
O4 O 0.85546(19) 0.0542(4) 0.7110(3) 0.1455(18) Uani 1 1 d . .
O5 O 0.9650(2) 0.0167(5) 0.5728(3) 0.1589(18) Uani 1 1 d . .
O6 O 0.8830(2) -0.0779(5) 0.4592(3) 0.1413(17) Uani 1 1 d . .
N1 N 0.60600(13) 0.5384(3) 0.33366(19) 0.0452(7) Uani 1 1 d . .
N2 N 0.59119(13) 0.6052(3) 0.47882(19) 0.0459(8) Uani 1 1 d . .
N3 N 0.69673(12) 0.4915(3) 0.4771(2) 0.0422(7) Uani 1 1 d . .
N4 N 0.31467(18) 0.4738(5) 0.0255(3) 0.0787(11) Uani 1 1 d . .
N5 N 0.8932(2) 0.1707(5) 0.7376(3) 0.0762(11) Uani 1 1 d . .
N6 N 0.9127(2) 0.0360(6) 0.5083(4) 0.1009(14) Uani 1 1 d . .
C1 C 0.57048(15) 0.5926(4) 0.3863(3) 0.0397(8) Uani 1 1 d . .
C2 C 0.65472(16) 0.5502(4) 0.5195(2) 0.0436(9) Uani 1 1 d . .
C3 C 0.66972(16) 0.4914(4) 0.3848(3) 0.0433(9) Uani 1 1 d . .
C4 C 0.46522(15) 0.6351(4) 0.2150(2) 0.0373(8) Uani 1 1 d . .
C5 C 0.40328(15) 0.5590(4) 0.1694(2) 0.0432(9) Uani 1 1 d . .
H5A H 0.3765 0.5125 0.2037 0.052 Uiso 1 1 calc R U
C6 C 0.38124(17) 0.5521(4) 0.0737(3) 0.0466(9) Uani 1 1 d . .
C7 C 0.4190(2) 0.6114(5) 0.0219(3) 0.0630(11) Uani 1 1 d . .
H7A H 0.4027 0.6033 -0.0446 0.076 Uiso 1 1 calc R U
C8 C 0.48122(19) 0.6830(5) 0.0683(3) 0.0648(11) Uani 1 1 d . .
H8A H 0.5087 0.7241 0.0336 0.078 Uiso 1 1 calc R U
C9 C 0.50413(17) 0.6962(4) 0.1631(3) 0.0509(10) Uani 1 1 d . .
H9A H 0.5471 0.7475 0.1941 0.061 Uiso 1 1 calc R U
C10 C 0.77013(17) 0.5250(5) 0.6756(2) 0.0509(10) Uani 1 1 d . .
C11 C 0.8128(2) 0.6628(5) 0.6968(3) 0.0775(13) Uani 1 1 d . .
H11A H 0.7947 0.7752 0.6886 0.093 Uiso 1 1 calc R U
C12 C 0.8823(2) 0.6378(6) 0.7302(3) 0.0918(16) Uani 1 1 d . .
H12A H 0.9120 0.7337 0.7440 0.110 Uiso 1 1 calc R U
C13 C 0.90875(18) 0.4786(6) 0.7434(3) 0.0675(12) Uani 1 1 d . .
H13A H 0.9566 0.4616 0.7677 0.081 Uiso 1 1 calc R U
C14 C 0.86543(18) 0.3435(5) 0.7213(2) 0.0509(10) Uani 1 1 d . .
C15 C 0.79557(17) 0.3611(5) 0.6862(2) 0.0498(10) Uani 1 1 d . .
H15A H 0.7663 0.2646 0.6701 0.060 Uiso 1 1 calc R U
C16 C 0.79887(17) 0.3937(5) 0.4006(3) 0.0532(10) Uani 1 1 d . .
C17 C 0.8385(2) 0.5320(5) 0.4409(3) 0.0736(13) Uani 1 1 d . .
H17A H 0.8217 0.6446 0.4250 0.088 Uiso 1 1 calc R U
C18 C 0.9033(2) 0.5064(6) 0.5047(3) 0.0820(14) Uani 1 1 d . .
H18A H 0.9305 0.6017 0.5335 0.098 Uiso 1 1 calc R U
C19 C 0.9280(2) 0.3457(7) 0.5262(3) 0.0779(13) Uani 1 1 d . .
H19A H 0.9727 0.3279 0.5689 0.094 Uiso 1 1 calc R U
C20 C 0.8880(2) 0.2102(6) 0.4859(3) 0.0612(11) Uani 1 1 d . .
C21 C 0.82326(17) 0.2312(5) 0.4228(2) 0.0521(10) Uani 1 1 d . .
H21A H 0.7961 0.1351 0.3952 0.062 Uiso 1 1 calc R U

loop_
_atom_site_aniso_label
_atom_site_aniso_U_11
_atom_site_aniso_U_22
_atom_site_aniso_U_33
_atom_site_aniso_U_23
_atom_site_aniso_U_13
_atom_site_aniso_U_12
S1 0.0330(5) 0.0858(8) 0.0429(6) -0.0080(5) 0.0062(4) 0.0133(5)
S2 0.0393(6) 0.1248(10) 0.0409(6) 0.0018(6) 0.0092(5) 0.0105(6)
S3 0.0461(6) 0.1049(9) 0.0524(7) -0.0069(6) 0.0164(5) 0.0212(6)
O1 0.109(3) 0.154(3) 0.076(3) -0.020(2) -0.033(2) -0.020(2)
O2 0.060(2) 0.093(3) 0.129(3) -0.005(2) 0.004(2) -0.0295(18)
O3 0.070(2) 0.109(3) 0.174(4) 0.006(2) 0.016(2) 0.036(2)
O4 0.101(3) 0.060(2) 0.254(5) -0.005(3) 0.029(3) -0.009(2)
O5 0.134(3) 0.166(4) 0.129(4) 0.031(3) -0.021(3) 0.068(3)
O6 0.128(4) 0.074(3) 0.194(5) 0.000(3) 0.015(3) 0.016(2)
N1 0.0322(17) 0.0594(19) 0.0422(18) -0.0038(16) 0.0098(15) 0.0057(14)
N2 0.0325(17) 0.064(2) 0.0348(19) -0.0048(15) 0.0032(14) 0.0051(14)
N3 0.0295(15) 0.0537(19) 0.0414(18) 0.0043(15) 0.0090(14) 0.0044(13)
N4 0.056(3) 0.073(3) 0.081(3) -0.013(2) -0.013(2) 0.009(2)
N5 0.066(3) 0.073(3) 0.092(3) 0.003(2) 0.029(2) 0.006(3)
N6 0.088(4) 0.094(4) 0.106(4) 0.018(3) 0.012(3) 0.034(3)
C1 0.0310(19) 0.042(2) 0.044(2) -0.0017(19) 0.0091(18) 0.0024(16)
C2 0.0288(19) 0.056(2) 0.043(2) 0.002(2) 0.0071(17) -0.0052(18)
C3 0.035(2) 0.047(2) 0.047(2) -0.0007(19) 0.0128(18) 0.0032(17)
C4 0.0309(19) 0.042(2) 0.037(2) -0.0012(17) 0.0087(17) 0.0042(16)
C5 0.033(2) 0.047(2) 0.047(2) 0.008(2) 0.0100(18) 0.0081(17)
C6 0.037(2) 0.044(2) 0.048(2) -0.001(2) -0.0016(19) 0.0066(18)
C7 0.074(3) 0.073(3) 0.036(2) 0.004(2) 0.010(2) 0.019(2)
C8 0.057(3) 0.087(3) 0.053(3) 0.017(2) 0.023(2) 0.001(2)
C9 0.040(2) 0.049(2) 0.062(3) 0.006(2) 0.015(2) -0.0008(17)
C10 0.035(2) 0.072(3) 0.040(2) 0.000(2) 0.0046(17) 0.002(2)
C11 0.053(3) 0.059(3) 0.103(4) 0.005(3) 0.004(3) 0.001(2)
C12 0.050(3) 0.063(3) 0.139(5) -0.010(3) 0.000(3) -0.011(3)
C13 0.036(2) 0.072(3) 0.078(3) -0.004(3) -0.005(2) -0.004(2)
C14 0.047(2) 0.052(3) 0.051(3) 0.003(2) 0.0126(19) 0.005(2)
C15 0.042(2) 0.064(3) 0.043(2) 0.002(2) 0.0132(18) -0.013(2)
C16 0.040(2) 0.068(3) 0.056(3) -0.010(2) 0.021(2) 0.002(2)
C17 0.059(3) 0.067(3) 0.098(4) -0.003(3) 0.029(3) 0.003(2)
C18 0.049(3) 0.088(4) 0.105(4) -0.015(3) 0.021(3) -0.015(3)
C19 0.035(2) 0.113(4) 0.081(3) -0.001(3) 0.014(2) 0.008(3)
C20 0.047(3) 0.080(3) 0.056(3) 0.005(3) 0.017(2) 0.009(3)
C21 0.043(2) 0.059(3) 0.058(3) -0.002(2) 0.022(2) -0.001(2)

loop_
_atom_type_symbol
_atom_type_description
_atom_type_scat_dispersion_real
_atom_type_scat_dispersion_imag
_atom_type_scat_source
C C 0.0033 0.0016 'International Tables Vol C Tables 4.2.6.8 and 6.1.1.4'
H H 0.0000 0.0000 'International Tables Vol C Tables 4.2.6.8 and 6.1.1.4'
N N 0.0061 0.0033 'International Tables Vol C Tables 4.2.6.8 and 6.1.1.4'
O O 0.0106 0.0060 'International Tables Vol C Tables 4.2.6.8 and 6.1.1.4'
S S 0.1246 0.1234 'International Tables Vol C Tables 4.2.6.8 and 6.1.1.4'

loop_
_geom_angle_atom_site_label_1
_geom_angle_atom_site_label_2
_geom_angle_atom_site_label_3
_geom_angle
C1 S1 C4 105.77(16)
C2 S2 C10 103.26(17)
C3 S3 C16 101.88(17)
C1 N1 C3 112.5(3)
C1 N2 C2 112.9(3)
C3 N3 C2 113.2(3)
O1 N4 O2 123.9(4)
O1 N4 C6 118.0(4)
O2 N4 C6 118.2(4)
O4 N5 O3 122.7(4)
O4 N5 C14 118.4(4)
O3 N5 C14 118.9(4)
O6 N6 O5 123.5(5)
O6 N6 C20 119.0(5)
O5 N6 C20 117.3(5)
N1 C1 N2 127.5(3)
N1 C1 S1 121.5(3)
N2 C1 S1 110.9(2)
N3 C2 N2 127.0(3)
N3 C2 S2 120.2(3)
N2 C2 S2 112.8(3)
N3 C3 N1 126.9(3)
N3 C3 S3 120.4(3)
N1 C3 S3 112.7(3)
C5 C4 C9 119.3(3)
C5 C4 S1 116.4(2)
C9 C4 S1 124.0(3)
C6 C5 C4 118.4(3)
C6 C5 H5A 120.8
C4 C5 H5A 120.8
C7 C6 C5 122.7(3)
C7 C6 N4 119.1(4)
C5 C6 N4 118.2(4)
C6 C7 C8 118.2(3)
C6 C7 H7A 120.9
C8 C7 H7A 120.9
C9 C8 C7 120.9(4)
C9 C8 H8A 119.6
C7 C8 H8A 119.6
C8 C9 C4 120.4(3)
C8 C9 H9A 119.8
C4 C9 H9A 119.8
C11 C10 C15 120.9(3)
C11 C10 S2 118.4(3)
C15 C10 S2 120.6(3)
C10 C11 C12 119.7(4)
C10 C11 H11A 120.2
C12 C11 H11A 120.2
C13 C12 C11 120.8(4)
C13 C12 H12A 119.6
C11 C12 H12A 119.6
C12 C13 C14 118.6(4)
C12 C13 H13A 120.7
C14 C13 H13A 120.7
C13 C14 C15 123.1(4)
C13 C14 N5 119.2(4)
C15 C14 N5 117.7(4)
C10 C15 C14 117.0(3)
C10 C15 H15A 121.5
C14 C15 H15A 121.5
C21 C16 C17 120.3(4)
C21 C16 S3 119.8(3)
C17 C16 S3 119.9(3)
C16 C17 C18 119.7(4)
C16 C17 H17A 120.1
C18 C17 H17A 120.1
C19 C18 C17 120.2(4)
C19 C18 H18A 119.9
C17 C18 H18A 119.9
C18 C19 C20 119.3(4)
C18 C19 H19A 120.4
C20 C19 H19A 120.4
C19 C20 C21 121.9(4)
C19 C20 N6 120.7(4)
C21 C20 N6 117.4(4)
C16 C21 C20 118.5(4)
C16 C21 H21A 120.7
C20 C21 H21A 120.7

loop_
_geom_bond_atom_site_label_1
_geom_bond_atom_site_label_2
_geom_bond_distance
S1 C1 1.756(3)
S1 C4 1.758(3)
S2 C2 1.746(3)
S2 C10 1.774(3)
S3 C3 1.741(3)
S3 C16 1.770(4)
O1 N4 1.205(4)
O2 N4 1.216(4)
O3 N5 1.211(4)
O4 N5 1.183(4)
O5 N6 1.206(5)
O6 N6 1.194(5)
N1 C1 1.323(4)
N1 C3 1.345(4)
N2 C1 1.325(4)
N2 C2 1.330(4)
N3 C3 1.320(4)
N3 C2 1.326(4)
N4 C6 1.468(4)
N5 C14 1.460(5)
N6 C20 1.458(5)
C4 C5 1.379(4)
C4 C9 1.386(4)
C5 C6 1.367(4)
C5 H5A 0.9500
C6 C7 1.362(5)
C7 C8 1.370(5)
C7 H7A 0.9500
C8 C9 1.357(4)
C8 H8A 0.9500
C9 H9A 0.9500
C10 C11 1.367(5)
C10 C15 1.377(5)
C11 C12 1.377(5)
C11 H11A 0.9500
C12 C13 1.350(5)
C12 H12A 0.9500
C13 C14 1.358(5)
C13 H13A 0.9500
C14 C15 1.378(4)
C15 H15A 0.9500
C16 C21 1.370(5)
C16 C17 1.375(5)
C17 C18 1.386(5)
C17 H17A 0.9500
C18 C19 1.358(5)
C18 H18A 0.9500
C19 C20 1.360(5)
C19 H19A 0.9500
C20 C21 1.378(4)
C21 H21A 0.9500

loop_
_geom_hbond_atom_site_label_D
_geom_hbond_atom_site_label_H
_geom_hbond_atom_site_label_A
_geom_hbond_distance_DH
_geom_hbond_distance_HA
_geom_hbond_distance_DA
_geom_hbond_angle_DHA
_geom_hbond_site_symmetry_A
C5 H5A S2 0.95 3.02 3.934(4) 162.2 3_666
C11 H11A O4 0.95 2.49 3.179(5) 129.4 1_565
C13 H13A O5 0.95 2.46 3.141(6) 128.5 2_756
C17 H17A O6 0.95 2.49 3.177(6) 129.6 1_565

loop_
_geom_torsion_atom_site_label_1
_geom_torsion_atom_site_label_2
_geom_torsion_atom_site_label_3
_geom_torsion_atom_site_label_4
_geom_torsion
C3 N1 C1 N2 0.6(5)
C3 N1 C1 S1 179.2(2)
C2 N2 C1 N1 -2.2(5)
C2 N2 C1 S1 179.2(2)
C4 S1 C1 N1 2.7(3)
C4 S1 C1 N2 -178.6(2)
C3 N3 C2 N2 0.2(5)
C3 N3 C2 S2 -179.7(2)
C1 N2 C2 N3 1.7(5)
C1 N2 C2 S2 -178.4(2)
C10 S2 C2 N3 11.5(3)
C10 S2 C2 N2 -168.4(3)
C2 N3 C3 N1 -2.1(5)
C2 N3 C3 S3 177.9(2)
C1 N1 C3 N3 1.7(5)
C1 N1 C3 S3 -178.2(2)
C16 S3 C3 N3 -5.4(3)
C16 S3 C3 N1 174.6(2)
C1 S1 C4 C5 133.3(2)
C1 S1 C4 C9 -52.3(3)
C9 C4 C5 C6 -2.3(5)
S1 C4 C5 C6 172.4(2)
C4 C5 C6 C7 2.5(5)
C4 C5 C6 N4 -178.9(3)
O1 N4 C6 C7 -10.1(5)
O2 N4 C6 C7 168.9(4)
O1 N4 C6 C5 171.3(4)
O2 N4 C6 C5 -9.7(5)
C5 C6 C7 C8 -1.0(6)
N4 C6 C7 C8 -179.6(3)
C6 C7 C8 C9 -0.7(6)
C7 C8 C9 C4 0.8(6)
C5 C4 C9 C8 0.7(5)
S1 C4 C9 C8 -173.5(3)
C2 S2 C10 C11 98.8(3)
C2 S2 C10 C15 -85.4(3)
C15 C10 C11 C12 -0.7(6)
S2 C10 C11 C12 175.1(3)
C10 C11 C12 C13 -0.9(7)
C11 C12 C13 C14 1.4(7)
C12 C13 C14 C15 -0.3(6)
C12 C13 C14 N5 -178.4(4)
O4 N5 C14 C13 -173.9(4)
O3 N5 C14 C13 7.2(6)
O4 N5 C14 C15 7.8(6)
O3 N5 C14 C15 -171.1(4)
C11 C10 C15 C14 1.7(5)
S2 C10 C15 C14 -174.0(3)
C13 C14 C15 C10 -1.2(5)
N5 C14 C15 C10 176.9(3)
C3 S3 C16 C21 108.1(3)
C3 S3 C16 C17 -74.8(3)
C21 C16 C17 C18 -0.5(6)
S3 C16 C17 C18 -177.6(3)
C16 C17 C18 C19 1.2(6)
C17 C18 C19 C20 -1.3(7)
C18 C19 C20 C21 0.8(6)
C18 C19 C20 N6 -179.3(4)
O6 N6 C20 C19 -165.2(5)
O5 N6 C20 C19 10.3(7)
O6 N6 C20 C21 14.7(7)
O5 N6 C20 C21 -169.7(4)
C17 C16 C21 C20 0.0(5)
S3 C16 C21 C20 177.0(3)
C19 C20 C21 C16 -0.1(5)
N6 C20 C21 C16 179.9(3)
